data_1521144
loop_
_publ_author_name
'Henmi, K.'
'Hinatsu, Y.'
'Masaki, N.M.'

_publ_section_title
;
 Crystal structures and magnetic properties of ordered perovskites Ba2 Ln
 Nb O6 (Ln = lanthanide elements)
;
_journal_name_full 'Journal of Solid State Chemistry'
_journal_page_first 353
_journal_page_last 360
_journal_volume 148
_journal_year 1999
_chemical_formula_sum 'Ba2 Nb O6 Pr'
_chemical_name_systematic 'Ba2 Pr Nb O6'
_space_group_IT_number 14
_symmetry_space_group_name_Hall '-P 2yn'
_symmetry_space_group_name_H-M 'P 1 21/n 1'
_cell_angle_alpha 90
_cell_angle_beta 90.161
_cell_angle_gamma 90
_cell_formula_units_Z 2
_cell_length_a 6.0913
_cell_length_b 6.0539
_cell_length_c 8.5509
_cell_volume 315.323
_citation_journal_id_ASTM JSSCBI
_cod_data_source_file Henmi_JSSCBI_1999_404.cif
_cod_data_source_block Ba2Nb1O6Pr1
_cod_original_cell_volume 315.3228
_cod_original_sg_symbol_Hall '-P 2ybc (x-z,y,z)'
_cod_original_formula_sum 'Ba2 Nb1 O6 Pr1'
_cod_database_code 1521144

loop_
_symmetry_equiv_pos_as_xyz
x,y,z
-x+1/2,y+1/2,-z+1/2
-x,-y,-z
x-1/2,-y-1/2,z-1/2

loop_
_atom_site_label
_atom_site_type_symbol
_atom_site_fract_x
_atom_site_fract_y
_atom_site_fract_z
_atom_site_occupancy
_atom_site_U_iso_or_equiv
Nb1 Nb+5 0.5 0 0.5 1 0.0
O2 O-2 0.237 0.705 0.0013 1 0.0
Ba1 Ba+2 0.0007 0.0019 0.2478 1 0.0
O3 O-2 -0.0467 0.516 0.2278 1 0.0
Pr1 Pr+3 0.5 0 0 1 0.0
O1 O-2 0.206 0.27 0.0035 1 0.0
